data_7102246
loop_
_publ_author_name
'Jancik, Vojtech'
'Rasc\'on-Cruz, Fernando'
'Cea-Olivares, Raymundo'
'Toscano, Rub\'en A'

_publ_section_title
;
 Soluble, reactive and stable - unique aluminosilicate ligands and a
 heterobimetallic derivative [LAl(SLi)(micro-O)Si(OLi.2thf)(OtBu)2]2.
;
_journal_issue 43
_journal_name_full 'Chemical communications (Cambridge, England)'
_journal_page_first 4528
_journal_page_last 4530
_journal_paper_doi 10.1039/b707895a
_journal_year 2007
_chemical_formula_moiety 'C37 H61 Al N2 O5 Si, C4 H8 O'
_chemical_formula_sum 'C41 H69 Al N2 O6 Si'
_chemical_formula_weight 741.05
_chemical_name_systematic
;
?
;
_space_group_IT_number 14
_symmetry_cell_setting monoclinic
_symmetry_space_group_name_Hall '-P 2yn'
_symmetry_space_group_name_H-M 'P 1 21/n 1'
_atom_sites_solution_hydrogens geom
_atom_sites_solution_primary direct
_atom_sites_solution_secondary difmap
_audit_creation_method SHELXL-97
_cell_angle_alpha 90.00
_cell_angle_beta 90.87(2)
_cell_angle_gamma 90.00
_cell_formula_units_Z 4
_cell_length_a 9.504(1)
_cell_length_b 22.740(2)
_cell_length_c 20.130(2)
_cell_measurement_reflns_used 9924
_cell_measurement_temperature 173(2)
_cell_measurement_theta_max 25.31
_cell_measurement_theta_min 2.32
_cell_volume 4350.0(7)
_computing_cell_refinement 'Bruker AXS SAINT (v 7.01A, Bruker 2003)'
_computing_data_collection 'SMART V 5.625 (Bruker, 1999)'
_computing_data_reduction 'Bruker AXS SAINT (v 7.01A, Bruker 2003)'
_computing_molecular_graphics 'Bruker AXS SHELXTL (v 6.12)'
_computing_publication_material 'SHELXL-97 (Sheldrick, 1997)'
_computing_structure_refinement 'SHELXL-97 (Sheldrick, 1997)'
_computing_structure_solution 'SHELXS-97 (Sheldrick, 1990)'
_diffrn_ambient_temperature 173(2)
_diffrn_detector_area_resol_mean 0.661
_diffrn_measured_fraction_theta_full 0.996
_diffrn_measured_fraction_theta_max 0.996
_diffrn_measurement_device_type 'Bruker Smart Apex CCD diffractometer'
_diffrn_measurement_method 'omega scan'
_diffrn_radiation_monochromator graphite
_diffrn_radiation_source 'fine-focus sealed tube'
_diffrn_radiation_type MoK\a
_diffrn_radiation_wavelength 0.71073
_diffrn_reflns_av_R_equivalents 0.0945
_diffrn_reflns_av_sigmaI/netI 0.0647
_diffrn_reflns_limit_h_max 11
_diffrn_reflns_limit_h_min -11
_diffrn_reflns_limit_k_max 27
_diffrn_reflns_limit_k_min -27
_diffrn_reflns_limit_l_max 23
_diffrn_reflns_limit_l_min -23
_diffrn_reflns_number 55277
_diffrn_reflns_theta_full 25.00
_diffrn_reflns_theta_max 25.00
_diffrn_reflns_theta_min 2.02
_exptl_absorpt_coefficient_mu 0.118
_exptl_absorpt_correction_type none
_exptl_crystal_colour colorless
_exptl_crystal_density_diffrn 1.132
_exptl_crystal_density_method 'not measured'
_exptl_crystal_description prism
_exptl_crystal_F_000 1616
_exptl_crystal_size_max 0.29
_exptl_crystal_size_mid 0.28
_exptl_crystal_size_min 0.13
_refine_diff_density_max 0.443
_refine_diff_density_min -0.387
_refine_diff_density_rms 0.057
_refine_ls_extinction_method none
_refine_ls_goodness_of_fit_ref 1.038
_refine_ls_hydrogen_treatment mixed
_refine_ls_matrix_type full
_refine_ls_number_parameters 529
_refine_ls_number_reflns 7629
_refine_ls_number_restraints 197
_refine_ls_restrained_S_all 1.038
_refine_ls_R_factor_all 0.0852
_refine_ls_R_factor_gt 0.0651
_refine_ls_shift/su_max 0.001
_refine_ls_shift/su_mean 0.000
_refine_ls_structure_factor_coef Fsqd
_refine_ls_weighting_details 'calc w=1/[\s^2^(Fo^2^)+(0.1120P)^2^+0.0000P] where P=(Fo^2^+2Fc^2^)/3'
_refine_ls_weighting_scheme calc
_refine_ls_wR_factor_gt 0.1700
_refine_ls_wR_factor_ref 0.1846
_reflns_number_gt 5747
_reflns_number_total 7629
_reflns_threshold_expression >2sigma(I)
_cod_data_source_file b707895a.txt
_cod_data_source_block compound2
_cod_depositor_comments
;
The following automatic conversions were performed:
'_symmetry_cell_setting' value 'Monoclinic' changed to 'monoclinic'
according to '/home/saulius/struct/CIF-dictionaries/cif_core.dic'
dictionary named 'cif_core.dic' version 2.4.1 from 2010-06-29.

Automatic conversion script
Id: cif_fix_enum 1527 2010-12-29 10:47:43Z saulius 
;
_cod_original_sg_symbol_H-M P2(1)/n
_cod_database_code 7102246

loop_
_symmetry_equiv_pos_as_xyz
'x, y, z'
'-x+1/2, y+1/2, -z+1/2'
'-x, -y, -z'
'x-1/2, -y-1/2, z-1/2'

loop_
_atom_site_label
_atom_site_type_symbol
_atom_site_fract_x
_atom_site_fract_y
_atom_site_fract_z
_atom_site_U_iso_or_equiv
_atom_site_adp_type
_atom_site_occupancy
_atom_site_symmetry_multiplicity
_atom_site_calc_flag
_atom_site_refinement_flags
_atom_site_disorder_assembly
_atom_site_disorder_group
Si1 Si 0.84929(10) 0.47367(4) 0.24810(5) 0.0263(2) Uani 1 1 d D . .
Al1 Al 0.73399(10) 0.34942(4) 0.25671(5) 0.0212(2) Uani 1 1 d D . .
N1 N 0.6232(3) 0.31543(11) 0.32383(12) 0.0221(6) Uani 1 1 d . . .
O1 O 0.7304(2) 0.42465(9) 0.25811(12) 0.0274(5) Uani 1 1 d . . .
C1 C 0.4992(4) 0.23811(16) 0.12808(17) 0.0362(9) Uani 1 1 d . . .
H1A H 0.4841 0.2671 0.0927 0.054 Uiso 1 1 calc R . .
H1B H 0.4095 0.2193 0.1387 0.054 Uiso 1 1 calc R . .
H1C H 0.5660 0.2082 0.1132 0.054 Uiso 1 1 calc R . .
N2 N 0.6357(3) 0.31685(11) 0.18287(13) 0.0225(6) Uani 1 1 d . . .
O2 O 1.0049(2) 0.44392(10) 0.25149(14) 0.0342(6) Uani 1 1 d D . .
H2 H 1.0040(10) 0.4110(4) 0.254(2) 0.051 Uiso 1 1 d D . .
C2 C 0.5574(4) 0.26824(14) 0.18864(16) 0.0236(8) Uani 1 1 d . . .
O3 O 0.8399(3) 0.52639(10) 0.30221(13) 0.0390(7) Uani 1 1 d . . .
C3 C 0.5211(4) 0.24413(14) 0.25003(16) 0.0270(7) Uani 1 1 d . . .
H3A H 0.4757 0.2069 0.2486 0.032 Uiso 1 1 calc R . .
C4 C 0.5436(4) 0.26826(14) 0.31313(16) 0.0250(8) Uani 1 1 d . . .
O4 O 0.8166(3) 0.50462(11) 0.17678(13) 0.0407(7) Uani 1 1 d . . .
O5 O 0.9081(2) 0.32969(10) 0.26021(13) 0.0315(6) Uani 1 1 d D . .
H5 H 0.9164(8) 0.2974(5) 0.261(2) 0.047 Uiso 1 1 d D . .
C5 C 0.4683(4) 0.23953(16) 0.37001(17) 0.0351(9) Uani 1 1 d . . .
H5A H 0.5345 0.2336 0.4072 0.053 Uiso 1 1 calc R . .
H5B H 0.4306 0.2014 0.3556 0.053 Uiso 1 1 calc R . .
H5C H 0.3910 0.2649 0.3842 0.053 Uiso 1 1 calc R . .
C6 C 0.6286(4) 0.34108(14) 0.39003(16) 0.0251(8) Uani 1 1 d . . .
C7 C 0.7304(4) 0.32115(15) 0.43560(16) 0.0271(8) Uani 1 1 d . . .
C8 C 0.7334(4) 0.34751(16) 0.49848(18) 0.0371(9) Uani 1 1 d . . .
H8A H 0.8012 0.3349 0.5306 0.045 Uiso 1 1 calc R . .
C9 C 0.6407(5) 0.39111(17) 0.51463(18) 0.0388(10) Uani 1 1 d . . .
H9A H 0.6445 0.4082 0.5577 0.047 Uiso 1 1 calc R . .
C10 C 0.5428(4) 0.41008(16) 0.46920(18) 0.0367(9) Uani 1 1 d . . .
H10I H 0.4791 0.4403 0.4812 0.044 Uiso 1 1 calc R . .
C11 C 0.5341(4) 0.38593(14) 0.40525(17) 0.0278(8) Uani 1 1 d . . .
C12 C 0.4224(4) 0.40788(16) 0.35612(19) 0.0362(9) Uani 1 1 d . . .
H12A H 0.4372 0.3870 0.3131 0.043 Uiso 1 1 calc R . .
C13 C 0.4374(5) 0.47319(18) 0.3431(2) 0.0557(12) Uani 1 1 d . . .
H13A H 0.3692 0.4852 0.3087 0.084 Uiso 1 1 calc R . .
H13B H 0.5330 0.4815 0.3280 0.084 Uiso 1 1 calc R . .
H13C H 0.4199 0.4950 0.3841 0.084 Uiso 1 1 calc R . .
C14 C 0.2762(5) 0.3936(2) 0.3786(3) 0.0752(17) Uani 1 1 d . . .
H14A H 0.2077 0.4070 0.3450 0.113 Uiso 1 1 calc R . .
H14B H 0.2585 0.4135 0.4208 0.113 Uiso 1 1 calc R . .
H14C H 0.2672 0.3510 0.3845 0.113 Uiso 1 1 calc R . .
C15 C 0.8362(4) 0.27352(16) 0.41969(19) 0.0349(9) Uani 1 1 d . . .
H15A H 0.8202 0.2615 0.3724 0.042 Uiso 1 1 calc R . .
C16 C 0.8157(5) 0.21857(17) 0.4634(2) 0.0449(11) Uani 1 1 d . . .
H16A H 0.8886 0.1895 0.4535 0.067 Uiso 1 1 calc R . .
H16B H 0.7228 0.2015 0.4541 0.067 Uiso 1 1 calc R . .
H16C H 0.8227 0.2297 0.5104 0.067 Uiso 1 1 calc R . .
C17 C 0.9859(4) 0.2956(2) 0.4262(2) 0.0508(11) Uani 1 1 d . . .
H17A H 1.0000 0.3283 0.3953 0.076 Uiso 1 1 calc R . .
H17B H 1.0513 0.2637 0.4159 0.076 Uiso 1 1 calc R . .
H17C H 1.0035 0.3093 0.4718 0.076 Uiso 1 1 calc R . .
C18 C 0.6531(4) 0.34205(14) 0.11730(16) 0.0262(8) Uani 1 1 d . . .
C19 C 0.7570(4) 0.32039(15) 0.07538(17) 0.0324(9) Uani 1 1 d . . .
C20 C 0.7656(5) 0.34510(17) 0.01192(18) 0.0431(11) Uani 1 1 d . . .
H20I H 0.8351 0.3313 -0.0177 0.052 Uiso 1 1 calc R . .
C21 C 0.6755(5) 0.38884(18) -0.00838(19) 0.0506(12) Uani 1 1 d . . .
H21A H 0.6813 0.4040 -0.0522 0.061 Uiso 1 1 calc R . .
C22 C 0.5768(5) 0.41098(17) 0.03430(19) 0.0431(10) Uani 1 1 d . . .
H22A H 0.5164 0.4418 0.0197 0.052 Uiso 1 1 calc R . .
C23 C 0.5639(4) 0.38901(15) 0.09868(18) 0.0319(9) Uani 1 1 d . . .
C24 C 0.4546(4) 0.41359(16) 0.14502(19) 0.0357(9) Uani 1 1 d . . .
H24A H 0.4915 0.4076 0.1913 0.043 Uiso 1 1 calc R . .
C25 C 0.4327(5) 0.47917(18) 0.1362(2) 0.0586(13) Uani 1 1 d . . .
H25A H 0.3699 0.4937 0.1707 0.088 Uiso 1 1 calc R . .
H25B H 0.3904 0.4868 0.0923 0.088 Uiso 1 1 calc R . .
H25C H 0.5235 0.4994 0.1398 0.088 Uiso 1 1 calc R . .
C26 C 0.3172(5) 0.3812(2) 0.1399(3) 0.0702(15) Uani 1 1 d . . .
H26A H 0.3326 0.3395 0.1498 0.105 Uiso 1 1 calc R . .
H26B H 0.2781 0.3853 0.0948 0.105 Uiso 1 1 calc R . .
H26C H 0.2510 0.3977 0.1718 0.105 Uiso 1 1 calc R . .
C27 C 0.8605(4) 0.27320(16) 0.09618(18) 0.0358(9) Uani 1 1 d . . .
H27A H 0.8335 0.2592 0.1413 0.043 Uiso 1 1 calc R . .
C28 C 0.8562(5) 0.21966(17) 0.0491(2) 0.0516(12) Uani 1 1 d . . .
H28A H 0.9184 0.1888 0.0667 0.077 Uiso 1 1 calc R . .
H28B H 0.8877 0.2315 0.0050 0.077 Uiso 1 1 calc R . .
H28C H 0.7597 0.2046 0.0459 0.077 Uiso 1 1 calc R . .
C29 C 1.0093(5) 0.2972(2) 0.1014(2) 0.0568(12) Uani 1 1 d . . .
H29A H 1.0097 0.3329 0.1287 0.085 Uiso 1 1 calc R . .
H29B H 1.0431 0.3066 0.0569 0.085 Uiso 1 1 calc R . .
H29C H 1.0710 0.2677 0.1220 0.085 Uiso 1 1 calc R . .
C30 C 0.8978(4) 0.53055(17) 0.36892(19) 0.0378(9) Uani 1 1 d . . .
C31 C 0.8057(5) 0.5751(2) 0.4042(2) 0.0619(14) Uani 1 1 d . . .
H31A H 0.8011 0.6114 0.3781 0.093 Uiso 1 1 calc R . .
H31B H 0.8458 0.5835 0.4483 0.093 Uiso 1 1 calc R . .
H31C H 0.7107 0.5589 0.4088 0.093 Uiso 1 1 calc R . .
C32 C 1.0469(5) 0.5531(2) 0.3636(3) 0.0586(13) Uani 1 1 d . . .
H32A H 1.1046 0.5237 0.3410 0.088 Uiso 1 1 calc R . .
H32B H 1.0859 0.5603 0.4082 0.088 Uiso 1 1 calc R . .
H32C H 1.0469 0.5898 0.3381 0.088 Uiso 1 1 calc R . .
C33 C 0.8918(5) 0.47174(19) 0.4042(2) 0.0528(12) Uani 1 1 d . . .
H33A H 0.9518 0.4434 0.3814 0.079 Uiso 1 1 calc R . .
H33B H 0.7946 0.4574 0.4039 0.079 Uiso 1 1 calc R . .
H33C H 0.9251 0.4764 0.4502 0.079 Uiso 1 1 calc R . .
C34 C 0.9092(5) 0.53014(16) 0.1293(2) 0.0421(10) Uani 1 1 d . . .
C35 C 1.0144(6) 0.5701(2) 0.1640(3) 0.0786(18) Uani 1 1 d . . .
H35A H 1.0732 0.5468 0.1946 0.118 Uiso 1 1 calc R . .
H35B H 0.9641 0.6003 0.1890 0.118 Uiso 1 1 calc R . .
H35C H 1.0740 0.5890 0.1309 0.118 Uiso 1 1 calc R . .
C36 C 0.8154(6) 0.5636(2) 0.0810(2) 0.0737(17) Uani 1 1 d . . .
H36A H 0.7450 0.5368 0.0618 0.111 Uiso 1 1 calc R . .
H36B H 0.8726 0.5801 0.0455 0.111 Uiso 1 1 calc R . .
H36C H 0.7677 0.5954 0.1045 0.111 Uiso 1 1 calc R . .
C37 C 0.9856(6) 0.4818(2) 0.0927(2) 0.0608(14) Uani 1 1 d . . .
H37A H 0.9171 0.4533 0.0752 0.091 Uiso 1 1 calc R . .
H37B H 1.0512 0.4620 0.1233 0.091 Uiso 1 1 calc R . .
H37C H 1.0380 0.4990 0.0558 0.091 Uiso 1 1 calc R . .
O6 O 0.9848(14) 0.2107(5) 0.2458(7) 0.070(3) Uani 0.473(12) 1 d PDU A 1
C100 C 1.1206(15) 0.1880(6) 0.2448(9) 0.077(3) Uani 0.473(12) 1 d PDU A 1
H10A H 1.1837 0.2113 0.2742 0.092 Uiso 0.473(12) 1 calc PR A 1
H10B H 1.1577 0.1892 0.1992 0.092 Uiso 0.473(12) 1 calc PR A 1
C101 C 1.1121(12) 0.1254(5) 0.2690(10) 0.082(3) Uani 0.473(12) 1 d PDU A 1
H10C H 1.1632 0.0988 0.2388 0.099 Uiso 0.473(12) 1 calc PR A 1
H10D H 1.1541 0.1219 0.3142 0.099 Uiso 0.473(12) 1 calc PR A 1
C102 C 0.9589(12) 0.1099(5) 0.2699(10) 0.081(3) Uani 0.473(12) 1 d PDU A 1
H10E H 0.9367 0.0788 0.2369 0.098 Uiso 0.473(12) 1 calc PR A 1
H10F H 0.9310 0.0962 0.3145 0.098 Uiso 0.473(12) 1 calc PR A 1
C103 C 0.8875(15) 0.1654(6) 0.2523(13) 0.073(3) Uani 0.473(12) 1 d PDU A 1
H10G H 0.8347 0.1604 0.2099 0.088 Uiso 0.473(12) 1 calc PR A 1
H10H H 0.8195 0.1757 0.2872 0.088 Uiso 0.473(12) 1 calc PR A 1
O6B O 0.9830(13) 0.2089(4) 0.2756(6) 0.067(2) Uani 0.527(12) 1 d PDU A 2
C200 C 1.1190(14) 0.1892(5) 0.2756(8) 0.078(3) Uani 0.527(12) 1 d PDU A 2
H20A H 1.1501 0.1793 0.3214 0.093 Uiso 0.527(12) 1 calc PR A 2
H20B H 1.1819 0.2201 0.2583 0.093 Uiso 0.527(12) 1 calc PR A 2
C201 C 1.1258(11) 0.1357(6) 0.2324(8) 0.087(3) Uani 0.527(12) 1 d PDU A 2
H20C H 1.1604 0.1457 0.1877 0.105 Uiso 0.527(12) 1 calc PR A 2
H20D H 1.1880 0.1054 0.2525 0.105 Uiso 0.527(12) 1 calc PR A 2
C202 C 0.9769(12) 0.1151(5) 0.2291(8) 0.083(3) Uani 0.527(12) 1 d PDU A 2
H20E H 0.9677 0.0757 0.2497 0.099 Uiso 0.527(12) 1 calc PR A 2
H20F H 0.9428 0.1129 0.1824 0.099 Uiso 0.527(12) 1 calc PR A 2
C203 C 0.8962(14) 0.1599(6) 0.2670(11) 0.072(3) Uani 0.527(12) 1 d PDU A 2
H20G H 0.8096 0.1710 0.2421 0.087 Uiso 0.527(12) 1 calc PR A 2
H20H H 0.8691 0.1439 0.3107 0.087 Uiso 0.527(12) 1 calc PR A 2

loop_
_atom_site_aniso_label
_atom_site_aniso_U_11
_atom_site_aniso_U_22
_atom_site_aniso_U_33
_atom_site_aniso_U_23
_atom_site_aniso_U_13
_atom_site_aniso_U_12
Si1 0.0332(5) 0.0180(4) 0.0278(5) 0.0006(4) 0.0011(5) -0.0024(4)
Al1 0.0301(5) 0.0174(5) 0.0162(5) -0.0003(4) 0.0013(4) -0.0017(4)
N1 0.0330(17) 0.0206(14) 0.0126(14) -0.0010(11) 0.0014(12) -0.0011(12)
O1 0.0344(13) 0.0176(11) 0.0304(13) 0.0001(10) 0.0025(11) -0.0008(10)
C1 0.052(3) 0.031(2) 0.025(2) -0.0050(16) 0.0000(18) -0.0077(18)
N2 0.0313(16) 0.0203(14) 0.0159(14) -0.0012(11) 0.0030(12) -0.0006(12)
O2 0.0385(14) 0.0235(12) 0.0408(15) -0.0005(13) 0.0021(13) -0.0020(10)
C2 0.033(2) 0.0198(17) 0.0183(17) -0.0023(13) -0.0028(15) 0.0014(15)
O3 0.0508(17) 0.0257(13) 0.0404(15) -0.0090(12) -0.0061(13) 0.0023(12)
C3 0.041(2) 0.0210(16) 0.0192(17) -0.0016(15) 0.0026(17) -0.0063(14)
C4 0.034(2) 0.0221(18) 0.0191(17) 0.0032(14) 0.0011(15) -0.0015(15)
O4 0.0421(16) 0.0398(15) 0.0403(16) 0.0168(13) 0.0074(12) 0.0001(13)
O5 0.0366(14) 0.0217(11) 0.0362(15) 0.0032(12) 0.0015(12) 0.0000(10)
C5 0.050(2) 0.036(2) 0.0191(18) -0.0012(16) 0.0066(17) -0.0185(18)
C6 0.035(2) 0.0237(18) 0.0166(17) 0.0004(14) 0.0023(15) -0.0097(15)
C7 0.039(2) 0.0246(18) 0.0177(17) -0.0004(14) -0.0003(15) -0.0057(16)
C8 0.051(3) 0.039(2) 0.0209(19) 0.0024(16) -0.0072(18) -0.011(2)
C9 0.058(3) 0.036(2) 0.023(2) -0.0099(16) 0.0051(19) -0.010(2)
C10 0.050(3) 0.030(2) 0.030(2) -0.0078(16) 0.0088(18) -0.0038(18)
C11 0.035(2) 0.0224(18) 0.0264(19) -0.0009(15) 0.0059(16) -0.0044(15)
C12 0.043(2) 0.034(2) 0.032(2) -0.0057(17) -0.0006(17) 0.0093(18)
C13 0.064(3) 0.041(2) 0.063(3) 0.016(2) 0.005(2) 0.013(2)
C14 0.041(3) 0.078(4) 0.107(5) 0.028(3) -0.011(3) -0.011(3)
C15 0.045(2) 0.035(2) 0.0253(19) 0.0031(16) -0.0069(17) 0.0034(18)
C16 0.058(3) 0.035(2) 0.041(2) 0.0049(18) -0.012(2) -0.002(2)
C17 0.043(3) 0.052(3) 0.057(3) 0.008(2) -0.007(2) 0.003(2)
C18 0.040(2) 0.0201(17) 0.0185(17) 0.0003(13) -0.0014(15) -0.0030(15)
C19 0.051(2) 0.0251(18) 0.0210(18) -0.0042(14) 0.0070(17) -0.0051(17)
C20 0.071(3) 0.036(2) 0.0223(19) 0.0009(16) 0.015(2) -0.004(2)
C21 0.093(4) 0.040(2) 0.018(2) 0.0073(18) 0.004(2) -0.004(2)
C22 0.068(3) 0.031(2) 0.031(2) 0.0094(17) -0.007(2) 0.002(2)
C23 0.043(2) 0.0250(19) 0.027(2) 0.0005(15) -0.0048(17) -0.0021(16)
C24 0.040(2) 0.036(2) 0.031(2) 0.0027(17) -0.0059(17) 0.0088(18)
C25 0.074(3) 0.038(2) 0.064(3) 0.001(2) 0.009(3) 0.013(2)
C26 0.055(3) 0.057(3) 0.099(4) -0.002(3) 0.012(3) 0.007(3)
C27 0.049(2) 0.036(2) 0.0226(19) 0.0027(16) 0.0124(17) 0.0064(18)
C28 0.084(3) 0.030(2) 0.041(2) -0.0008(18) 0.022(2) 0.007(2)
C29 0.047(3) 0.062(3) 0.061(3) -0.002(2) 0.013(2) 0.006(2)
C30 0.045(2) 0.034(2) 0.035(2) -0.0108(17) -0.0005(18) -0.0032(18)
C31 0.070(3) 0.059(3) 0.057(3) -0.029(2) 0.004(3) 0.004(3)
C32 0.055(3) 0.053(3) 0.067(3) -0.015(2) -0.001(2) -0.017(2)
C33 0.073(3) 0.050(3) 0.035(2) 0.001(2) -0.004(2) -0.008(2)
C34 0.062(3) 0.028(2) 0.037(2) 0.0089(17) 0.018(2) -0.0016(19)
C35 0.106(5) 0.059(3) 0.072(4) 0.003(3) 0.029(3) -0.039(3)
C36 0.097(4) 0.067(3) 0.059(3) 0.036(3) 0.030(3) 0.032(3)
C37 0.089(4) 0.054(3) 0.039(3) 0.003(2) 0.012(2) 0.020(3)
O6 0.066(3) 0.038(3) 0.107(7) 0.012(4) -0.001(5) 0.009(2)
C100 0.069(3) 0.054(4) 0.107(7) 0.009(5) 0.004(5) 0.012(3)
C101 0.081(4) 0.052(3) 0.113(7) 0.013(4) 0.000(5) 0.019(3)
C102 0.086(4) 0.044(3) 0.115(7) 0.013(5) 0.005(5) 0.009(3)
C103 0.073(3) 0.041(4) 0.105(7) 0.010(4) -0.001(5) 0.005(3)
O6B 0.067(3) 0.035(3) 0.099(6) -0.001(4) 0.008(5) 0.008(2)
C200 0.069(3) 0.056(4) 0.108(7) -0.003(4) -0.007(5) 0.010(3)
C201 0.086(4) 0.065(4) 0.110(7) -0.007(5) 0.013(5) 0.024(4)
C202 0.093(4) 0.044(3) 0.111(7) -0.007(4) -0.002(5) 0.007(3)
C203 0.073(3) 0.038(3) 0.107(7) 0.012(4) 0.008(4) 0.003(3)

loop_
_atom_type_symbol
_atom_type_description
_atom_type_scat_dispersion_real
_atom_type_scat_dispersion_imag
_atom_type_scat_source
C C 0.0033 0.0016 'International Tables Vol C Tables 4.2.6.8 and 6.1.1.4'
H H 0.0000 0.0000 'International Tables Vol C Tables 4.2.6.8 and 6.1.1.4'
N N 0.0061 0.0033 'International Tables Vol C Tables 4.2.6.8 and 6.1.1.4'
O O 0.0106 0.0060 'International Tables Vol C Tables 4.2.6.8 and 6.1.1.4'
Al Al 0.0645 0.0514 'International Tables Vol C Tables 4.2.6.8 and 6.1.1.4'
Si Si 0.0817 0.0704 'International Tables Vol C Tables 4.2.6.8 and 6.1.1.4'

loop_
_geom_angle_atom_site_label_1
_geom_angle_atom_site_label_2
_geom_angle_atom_site_label_3
_geom_angle
O1 Si1 O3 112.54(14)
O1 Si1 O4 106.67(14)
O3 Si1 O4 105.15(14)
O1 Si1 O2 110.37(12)
O3 Si1 O2 109.76(14)
O4 Si1 O2 112.24(15)
O1 Al1 O5 106.29(11)
O1 Al1 N1 112.67(12)
O5 Al1 N1 114.28(13)
O1 Al1 N2 113.20(12)
O5 Al1 N2 113.20(13)
N1 Al1 N2 97.33(11)
C4 N1 C6 119.0(3)
C4 N1 Al1 122.4(2)
C6 N1 Al1 118.6(2)
Si1 O1 Al1 132.76(14)
C2 N2 C18 118.4(3)
C2 N2 Al1 121.5(2)
C18 N2 Al1 119.9(2)
N2 C2 C3 123.0(3)
N2 C2 C1 120.4(3)
C3 C2 C1 116.5(3)
C30 O3 Si1 130.3(2)
C4 C3 C2 127.8(3)
N1 C4 C3 122.9(3)
N1 C4 C5 120.1(3)
C3 C4 C5 116.9(3)
C34 O4 Si1 130.9(3)
C11 C6 C7 122.3(3)
C11 C6 N1 118.7(3)
C7 C6 N1 119.0(3)
C6 C7 C8 117.3(3)
C6 C7 C15 123.2(3)
C8 C7 C15 119.5(3)
C9 C8 C7 121.4(4)
C10 C9 C8 120.3(3)
C9 C10 C11 121.5(4)
C6 C11 C10 117.3(3)
C6 C11 C12 122.8(3)
C10 C11 C12 119.9(3)
C14 C12 C13 110.7(4)
C14 C12 C11 111.8(3)
C13 C12 C11 111.5(3)
C17 C15 C7 111.7(3)
C17 C15 C16 110.3(3)
C7 C15 C16 111.6(3)
C19 C18 C23 122.2(3)
C19 C18 N2 120.1(3)
C23 C18 N2 117.7(3)
C18 C19 C20 117.4(4)
C18 C19 C27 123.1(3)
C20 C19 C27 119.5(3)
C21 C20 C19 121.3(4)
C20 C21 C22 120.5(4)
C21 C22 C23 121.3(4)
C22 C23 C18 117.2(3)
C22 C23 C24 120.7(3)
C18 C23 C24 122.1(3)
C26 C24 C23 112.4(3)
C26 C24 C25 110.9(4)
C23 C24 C25 112.7(3)
C19 C27 C29 111.4(3)
C19 C27 C28 112.3(3)
C29 C27 C28 110.1(3)
O3 C30 C32 107.5(3)
O3 C30 C33 111.2(3)
C32 C30 C33 112.0(4)
O3 C30 C31 105.2(3)
C32 C30 C31 110.8(3)
C33 C30 C31 110.0(4)
O4 C34 C36 105.7(4)
O4 C34 C35 110.1(3)
C36 C34 C35 111.9(4)
O4 C34 C37 109.6(3)
C36 C34 C37 109.5(4)
C35 C34 C37 110.0(4)
C100 O6 C103 110.2(9)
O6 C100 C101 106.9(9)
C102 C101 C100 106.4(8)
C103 C102 C101 103.9(9)
O6 C103 C102 110.6(9)
C200 O6B C203 107.1(8)
O6B C200 C201 108.4(9)
C202 C201 C200 103.4(8)
C201 C202 C203 104.9(8)
O6B C203 C202 107.6(9)

loop_
_geom_bond_atom_site_label_1
_geom_bond_atom_site_label_2
_geom_bond_distance
Si1 O1 1.602(2)
Si1 O3 1.623(3)
Si1 O4 1.625(3)
Si1 O2 1.627(3)
Al1 O1 1.711(2)
Al1 O5 1.715(3)
Al1 N1 1.891(3)
Al1 N2 1.894(3)
N1 C4 1.329(4)
N1 C6 1.455(4)
C1 C2 1.497(5)
N2 C2 1.338(4)
N2 C18 1.451(4)
C2 C3 1.400(5)
O3 C30 1.447(5)
C3 C4 1.397(5)
C4 C5 1.508(4)
O4 C34 1.432(4)
C6 C11 1.396(5)
C6 C7 1.398(5)
C7 C8 1.401(5)
C7 C15 1.516(5)
C8 C9 1.369(6)
C9 C10 1.365(6)
C10 C11 1.401(5)
C11 C12 1.524(5)
C12 C14 1.503(6)
C12 C13 1.515(5)
C15 C17 1.513(6)
C15 C16 1.542(5)
C18 C19 1.399(5)
C18 C23 1.411(5)
C19 C20 1.399(5)
C19 C27 1.511(5)
C20 C21 1.370(6)
C21 C22 1.377(6)
C22 C23 1.396(5)
C23 C24 1.514(5)
C24 C26 1.502(6)
C24 C25 1.516(5)
C27 C29 1.518(6)
C27 C28 1.542(5)
C30 C32 1.512(6)
C30 C33 1.516(6)
C30 C31 1.521(6)
C34 C36 1.514(6)
C34 C35 1.514(7)
C34 C37 1.515(6)
O6 C100 1.390(11)
O6 C103 1.391(11)
C100 C101 1.508(13)
C101 C102 1.498(8)
C102 C103 1.474(13)
O6B C200 1.368(10)
O6B C203 1.395(10)
C200 C201 1.496(12)
C201 C202 1.492(8)
C202 C203 1.492(14)

loop_
_geom_hbond_atom_site_label_D
_geom_hbond_atom_site_label_H
_geom_hbond_atom_site_label_A
_geom_hbond_distance_DH
_geom_hbond_distance_HA
_geom_hbond_distance_DA
_geom_hbond_angle_DHA
O5 H5 O6 0.739(9) 2.101(16) 2.819(11) 164(3)
O5 H5 O6B 0.739(9) 2.128(13) 2.854(10) 167(2)
O2 H2 O5 0.751(9) 2.066(12) 2.762(3) 154.5(9)
